data_4119403
loop_
_publ_author_name
'Bin Liu'
'Kang-Nan Li'
'Shi-Wei Luo'
'Jian-Zhou Huang'
'Huan Pang'
'Liu-Zhu Gong'

_publ_section_title
;
 Chiral Gold Complex-Catalyzed Hetero-Diels-Alder Reaction of Diazenes:
 Highly Enantioselective and General for Dienes
;
_journal_name_full 'Journal of the American Chemical Society'
_journal_page_first 3323
_journal_page_last 3326
_journal_paper_doi 10.1021/ja3110472
_journal_volume 135
_journal_year 2013
_chemical_absolute_configuration ad
_chemical_formula_sum 'C13 H14 Cl N3 O'
_chemical_formula_weight 263.72
_chemical_name_systematic
; 
 ? 
;
_space_group_IT_number 19
_symmetry_cell_setting orthorhombic
_symmetry_space_group_name_Hall 'P 2ac 2ab'
_symmetry_space_group_name_H-M 'P 21 21 21'
_atom_sites_solution_hydrogens geom
_atom_sites_solution_primary direct
_atom_sites_solution_secondary difmap
_audit_creation_method SHELXL-97
_cell_angle_alpha 90.00
_cell_angle_beta 90.00
_cell_angle_gamma 90.00
_cell_formula_units_Z 4
_cell_length_a 6.3709(8)
_cell_length_b 12.5855(16)
_cell_length_c 16.038(2)
_cell_measurement_reflns_used 2552
_cell_measurement_temperature 140(2)
_cell_measurement_theta_max 28.74
_cell_measurement_theta_min 3.01
_cell_volume 1285.9(3)
_computing_cell_refinement 'Bruker SAINT'
_computing_data_collection 'Bruker APEX2'
_computing_data_reduction 'Bruker SAINT'
_computing_molecular_graphics 'Bruker SHELXTL'
_computing_publication_material 'Bruker SHELXTL'
_computing_structure_refinement 'SHELXL-97 (Sheldrick, 2008)'
_computing_structure_solution 'SHELXS-97 (Sheldrick, 2008)'
_diffrn_ambient_temperature 140(2)
_diffrn_measured_fraction_theta_full 0.999
_diffrn_measured_fraction_theta_max 0.999
_diffrn_measurement_device_type 'Bruker APEX-II CCD'
_diffrn_measurement_method '\f and \w scans'
_diffrn_radiation_monochromator graphite
_diffrn_radiation_source 'fine-focus sealed tube'
_diffrn_radiation_type MoK\a
_diffrn_radiation_wavelength 0.71073
_diffrn_reflns_av_R_equivalents 0.0431
_diffrn_reflns_av_sigmaI/netI 0.0443
_diffrn_reflns_limit_h_max 8
_diffrn_reflns_limit_h_min -8
_diffrn_reflns_limit_k_max 17
_diffrn_reflns_limit_k_min -13
_diffrn_reflns_limit_l_max 21
_diffrn_reflns_limit_l_min -21
_diffrn_reflns_number 11561
_diffrn_reflns_theta_full 29.10
_diffrn_reflns_theta_max 29.10
_diffrn_reflns_theta_min 2.06
_exptl_absorpt_coefficient_mu 0.289
_exptl_absorpt_correction_T_max 0.9857
_exptl_absorpt_correction_T_min 0.9446
_exptl_absorpt_correction_type multi-scan
_exptl_absorpt_process_details sadabs
_exptl_crystal_colour colourless
_exptl_crystal_density_diffrn 1.362
_exptl_crystal_description prism
_exptl_crystal_F_000 552
_exptl_crystal_size_max 0.20
_exptl_crystal_size_mid 0.15
_exptl_crystal_size_min 0.05
_refine_diff_density_max 0.256
_refine_diff_density_min -0.265
_refine_diff_density_rms 0.041
_refine_ls_abs_structure_details 'Flack H D (1983), Acta Cryst. A39, 876-881'
_refine_ls_abs_structure_Flack 0.04(6)
_refine_ls_extinction_method none
_refine_ls_goodness_of_fit_ref 1.072
_refine_ls_hydrogen_treatment mixed
_refine_ls_matrix_type full
_refine_ls_number_parameters 168
_refine_ls_number_reflns 3451
_refine_ls_number_restraints 0
_refine_ls_restrained_S_all 1.072
_refine_ls_R_factor_all 0.0518
_refine_ls_R_factor_gt 0.0370
_refine_ls_shift/su_max 0.001
_refine_ls_shift/su_mean 0.000
_refine_ls_structure_factor_coef Fsqd
_refine_ls_weighting_details 'calc w=1/[\s^2^(Fo^2^)+(0.0297P)^2^+0.1100P] where P=(Fo^2^+2Fc^2^)/3'
_refine_ls_weighting_scheme calc
_refine_ls_wR_factor_gt 0.0738
_refine_ls_wR_factor_ref 0.0788
_reflns_number_gt 2852
_reflns_number_total 3451
_reflns_threshold_expression >2sigma(I)
_cod_data_source_file ja3110472_si_001.cif
_cod_data_source_block mo_dm12570_0m
_cod_database_code 4119403

loop_
_symmetry_equiv_pos_as_xyz
'x, y, z'
'x+1/2, -y+1/2, -z'
'-x, y+1/2, -z+1/2'
'-x+1/2, -y, z+1/2'

loop_
_atom_site_label
_atom_site_type_symbol
_atom_site_fract_x
_atom_site_fract_y
_atom_site_fract_z
_atom_site_U_iso_or_equiv
_atom_site_adp_type
_atom_site_occupancy
_atom_site_symmetry_multiplicity
_atom_site_calc_flag
_atom_site_refinement_flags
Cl1 Cl -0.10952(8) -0.33419(4) 0.85016(3) 0.04134(14) Uani 1 1 d .
N1 N 0.4936(2) 0.22528(11) 0.89991(8) 0.0234(3) Uani 1 1 d .
N2 N 0.4321(2) 0.29701(11) 0.96250(8) 0.0245(3) Uani 1 1 d .
H1N H 0.544(3) 0.3095(15) 0.9950(12) 0.033(5) Uiso 1 1 d .
N3 N 0.2588(2) 0.08746(10) 0.92973(9) 0.0252(3) Uani 1 1 d .
O1 O 0.49098(18) 0.08592(9) 0.81680(7) 0.0248(3) Uani 1 1 d .
C1 C 0.4021(3) 0.13039(12) 0.88618(9) 0.0215(3) Uani 1 1 d .
C2 C 0.6065(3) 0.16909(14) 0.77353(10) 0.0271(3) Uani 1 1 d .
H2C H 0.5188 0.2021 0.7296 0.032 Uiso 1 1 calc R
H2D H 0.7354 0.1402 0.7476 0.032 Uiso 1 1 calc R
C3 C 0.6609(2) 0.24980(13) 0.84131(10) 0.0250(4) Uani 1 1 d .
H3 H 0.8011 0.2336 0.8663 0.030 Uiso 1 1 calc R
C4 C 0.6481(3) 0.36419(13) 0.81614(11) 0.0265(4) Uani 1 1 d .
H4 H 0.7348 0.3896 0.7723 0.032 Uiso 1 1 calc R
C5 C 0.5184(3) 0.43023(13) 0.85395(11) 0.0273(4) Uani 1 1 d .
H5 H 0.5191 0.5026 0.8370 0.033 Uiso 1 1 calc R
C6 C 0.3698(3) 0.39805(13) 0.92207(10) 0.0246(3) Uani 1 1 d .
H6 H 0.3730 0.4549 0.9656 0.030 Uiso 1 1 calc R
C7 C 0.1459(3) 0.39054(16) 0.88965(11) 0.0328(4) Uani 1 1 d .
H7A H 0.1354 0.3317 0.8498 0.049 Uiso 1 1 calc R
H7B H 0.1080 0.4572 0.8618 0.049 Uiso 1 1 calc R
H7C H 0.0500 0.3779 0.9364 0.049 Uiso 1 1 calc R
C8 C 0.1796(3) -0.01347(13) 0.90662(10) 0.0234(4) Uani 1 1 d .
C9 C 0.2843(3) -0.10687(14) 0.92722(11) 0.0280(4) Uani 1 1 d .
H9 H 0.4182 -0.1032 0.9532 0.034 Uiso 1 1 calc R
C10 C 0.1957(3) -0.20554(14) 0.91037(11) 0.0297(4) Uani 1 1 d .
H10 H 0.2682 -0.2689 0.9247 0.036 Uiso 1 1 calc R
C11 C 0.0014(3) -0.21035(14) 0.87269(10) 0.0268(4) Uani 1 1 d .
C12 C -0.1066(3) -0.11905(14) 0.85213(11) 0.0304(4) Uani 1 1 d .
H12 H -0.2406 -0.1230 0.8263 0.037 Uiso 1 1 calc R
C13 C -0.0164(3) -0.02150(14) 0.86975(11) 0.0292(4) Uani 1 1 d .
H13 H -0.0908 0.0416 0.8562 0.035 Uiso 1 1 calc R

loop_
_atom_site_aniso_label
_atom_site_aniso_U_11
_atom_site_aniso_U_22
_atom_site_aniso_U_33
_atom_site_aniso_U_23
_atom_site_aniso_U_13
_atom_site_aniso_U_12
Cl1 0.0381(2) 0.0280(2) 0.0580(3) -0.0082(2) 0.0043(3) -0.0126(2)
N1 0.0306(7) 0.0188(7) 0.0210(6) -0.0016(5) 0.0054(6) -0.0061(6)
N2 0.0330(8) 0.0218(7) 0.0188(7) -0.0024(5) -0.0030(6) -0.0018(6)
N3 0.0292(7) 0.0203(7) 0.0261(7) -0.0038(6) 0.0071(6) -0.0046(6)
O1 0.0253(6) 0.0255(6) 0.0237(5) -0.0030(5) 0.0061(5) -0.0028(5)
C1 0.0247(8) 0.0212(8) 0.0185(7) -0.0014(6) -0.0020(7) 0.0027(7)
C2 0.0256(8) 0.0307(9) 0.0249(8) 0.0001(7) 0.0044(7) -0.0054(8)
C3 0.0220(8) 0.0286(9) 0.0244(9) 0.0029(7) 0.0014(7) -0.0031(6)
C4 0.0232(8) 0.0310(9) 0.0254(8) 0.0066(7) -0.0009(7) -0.0077(7)
C5 0.0287(9) 0.0219(8) 0.0312(9) 0.0081(7) -0.0054(8) -0.0073(7)
C6 0.0290(8) 0.0195(8) 0.0253(8) -0.0008(6) -0.0014(7) -0.0014(7)
C7 0.0282(9) 0.0353(10) 0.0349(10) 0.0062(8) -0.0001(8) 0.0021(8)
C8 0.0278(9) 0.0232(8) 0.0191(8) -0.0019(6) 0.0065(7) -0.0035(7)
C9 0.0235(8) 0.0279(9) 0.0326(9) -0.0012(7) -0.0043(7) -0.0011(8)
C10 0.0328(9) 0.0222(9) 0.0343(10) 0.0021(8) -0.0011(8) 0.0015(8)
C11 0.0276(8) 0.0233(8) 0.0297(9) -0.0030(7) 0.0053(8) -0.0067(7)
C12 0.0232(8) 0.0334(9) 0.0347(9) -0.0049(8) -0.0029(8) -0.0002(8)
C13 0.0299(9) 0.0248(9) 0.0329(9) -0.0017(7) -0.0028(8) 0.0033(7)

loop_
_atom_type_symbol
_atom_type_description
_atom_type_scat_dispersion_real
_atom_type_scat_dispersion_imag
_atom_type_scat_source
C C 0.0033 0.0016 'International Tables Vol C Tables 4.2.6.8 and 6.1.1.4'
H H 0.0000 0.0000 'International Tables Vol C Tables 4.2.6.8 and 6.1.1.4'
N N 0.0061 0.0033 'International Tables Vol C Tables 4.2.6.8 and 6.1.1.4'
O O 0.0106 0.0060 'International Tables Vol C Tables 4.2.6.8 and 6.1.1.4'
Cl Cl 0.1484 0.1585 'International Tables Vol C Tables 4.2.6.8 and 6.1.1.4'

loop_
_geom_angle_atom_site_label_1
_geom_angle_atom_site_label_2
_geom_angle_atom_site_label_3
_geom_angle
C1 N1 N2 124.45(13)
C1 N1 C3 113.55(13)
N2 N1 C3 121.97(13)
N1 N2 C6 108.27(12)
N1 N2 H1N 107.9(12)
C6 N2 H1N 108.5(12)
C1 N3 C8 119.58(14)
C1 O1 C2 107.62(13)
N3 C1 N1 126.74(15)
N3 C1 O1 124.79(15)
N1 C1 O1 108.46(14)
O1 C2 C3 104.69(12)
O1 C2 H2C 110.8
C3 C2 H2C 110.8
O1 C2 H2D 110.8
C3 C2 H2D 110.8
H2C C2 H2D 108.9
N1 C3 C4 109.77(14)
N1 C3 C2 98.77(12)
C4 C3 C2 115.78(14)
N1 C3 H3 110.6
C4 C3 H3 110.6
C2 C3 H3 110.6
C5 C4 C3 121.05(15)
C5 C4 H4 119.5
C3 C4 H4 119.5
C4 C5 C6 124.01(15)
C4 C5 H5 118.0
C6 C5 H5 118.0
N2 C6 C5 112.40(14)
N2 C6 C7 110.34(14)
C5 C6 C7 111.07(14)
N2 C6 H6 107.6
C5 C6 H6 107.6
C7 C6 H6 107.6
C6 C7 H7A 109.5
C6 C7 H7B 109.5
H7A C7 H7B 109.5
C6 C7 H7C 109.5
H7A C7 H7C 109.5
H7B C7 H7C 109.5
C13 C8 C9 118.17(16)
C13 C8 N3 119.88(16)
C9 C8 N3 121.65(16)
C10 C9 C8 120.89(16)
C10 C9 H9 119.6
C8 C9 H9 119.6
C11 C10 C9 119.27(17)
C11 C10 H10 120.4
C9 C10 H10 120.4
C10 C11 C12 121.08(17)
C10 C11 Cl1 119.50(14)
C12 C11 Cl1 119.42(14)
C11 C12 C13 118.85(16)
C11 C12 H12 120.6
C13 C12 H12 120.6
C12 C13 C8 121.74(17)
C12 C13 H13 119.1
C8 C13 H13 119.1

loop_
_geom_bond_atom_site_label_1
_geom_bond_atom_site_label_2
_geom_bond_distance
Cl1 C11 1.7491(18)
N1 C1 1.347(2)
N1 N2 1.4057(18)
N1 C3 1.454(2)
N2 C6 1.482(2)
N2 H1N 0.89(2)
N3 C1 1.271(2)
N3 C8 1.416(2)
O1 C1 1.3682(18)
O1 C2 1.456(2)
C2 C3 1.528(2)
C2 H2C 0.9900
C2 H2D 0.9900
C3 C4 1.497(2)
C3 H3 1.0000
C4 C5 1.320(2)
C4 H4 0.9500
C5 C6 1.502(2)
C5 H5 0.9500
C6 C7 1.521(2)
C6 H6 1.0000
C7 H7A 0.9800
C7 H7B 0.9800
C7 H7C 0.9800
C8 C13 1.385(2)
C8 C9 1.392(2)
C9 C10 1.391(2)
C9 H9 0.9500
C10 C11 1.379(3)
C10 H10 0.9500
C11 C12 1.380(3)
C12 C13 1.385(2)
C12 H12 0.9500
C13 H13 0.9500

loop_
_geom_torsion_atom_site_label_1
_geom_torsion_atom_site_label_2
_geom_torsion_atom_site_label_3
_geom_torsion_atom_site_label_4
_geom_torsion
C1 N1 N2 C6 -120.39(17)
C3 N1 N2 C6 57.37(19)
C8 N3 C1 N1 -179.85(17)
C8 N3 C1 O1 -0.5(2)
N2 N1 C1 N3 -5.2(3)
C3 N1 C1 N3 176.88(17)
N2 N1 C1 O1 175.35(14)
C3 N1 C1 O1 -2.57(18)
C2 O1 C1 N3 165.78(16)
C2 O1 C1 N1 -14.75(17)
C1 O1 C2 C3 25.28(17)
C1 N1 C3 C4 138.85(15)
N2 N1 C3 C4 -39.1(2)
C1 N1 C3 C2 17.31(17)
N2 N1 C3 C2 -160.68(14)
O1 C2 C3 N1 -24.50(16)
O1 C2 C3 C4 -141.54(14)
N1 C3 C4 C5 8.7(2)
C2 C3 C4 C5 119.45(18)
C3 C4 C5 C6 -2.0(3)
N1 N2 C6 C5 -43.06(18)
N1 N2 C6 C7 81.50(17)
C4 C5 C6 N2 19.9(2)
C4 C5 C6 C7 -104.2(2)
C1 N3 C8 C13 -105.25(19)
C1 N3 C8 C9 81.1(2)
C13 C8 C9 C10 0.7(3)
N3 C8 C9 C10 174.44(16)
C8 C9 C10 C11 0.0(3)
C9 C10 C11 C12 -0.5(3)
C9 C10 C11 Cl1 179.23(14)
C10 C11 C12 C13 0.2(3)
Cl1 C11 C12 C13 -179.54(14)
C11 C12 C13 C8 0.6(3)
C9 C8 C13 C12 -1.1(2)
N3 C8 C13 C12 -174.89(16)
